data_7711124
loop_
_publ_author_name
'Youssef, Heba'
'Sch\"afer, Thomas C.'
'Becker, Jonathan'
'Sedykh, Alexander E.'
'Basso, Leonardo'
'Pietzonka, Clemens'
'Taydakov, Ilya V.'
'Kraus, Florian'
'M\"uller-Buschbaum, Klaus'

_publ_section_title
;
 3D-Frameworks and 2D-Networks of Lanthanide Coordination Polymers with
 3-Pyridylpyrazole: Photophysical and Magnetic Properties
;
_journal_name_full 'Dalton Transactions'
_journal_paper_doi 10.1039/D2DT01999J
_journal_year 2022
_chemical_formula_sum 'C8 H7 Cl3 Eu N3'
_chemical_formula_weight 403.48
_chemical_name_systematic 2
_chemical_properties_physical Air-sensitive,Moisture-sensitive
_space_group_crystal_system orthorhombic
_space_group_IT_number 54
_space_group_name_Hall '-P 2a 2ac'
_space_group_name_H-M_alt 'P c c a'
_atom_sites_solution_hydrogens geom
_atom_sites_solution_primary direct
_atom_sites_solution_secondary difmap
_audit_creation_method SHELXL-2018/3
_audit_update_record
;
2022-08-29 deposited with the CCDC.	2022-09-02 downloaded from the CCDC.
;
_cell_angle_alpha 90
_cell_angle_beta 90
_cell_angle_gamma 90
_cell_formula_units_Z 8
_cell_length_a 13.6572(8)
_cell_length_b 10.0885(6)
_cell_length_c 16.3902(10)
_cell_measurement_reflns_used 9743
_cell_measurement_temperature 100(2)
_cell_measurement_theta_max 27.01
_cell_measurement_theta_min 2.49
_cell_volume 2258.3(2)
_computing_cell_refinement 'SAINT 7.46A (Bruker-AXS, 2015)'
_computing_data_collection 'APEX2 v2011.4.0 (Bruker-AXS, 2015)'
_computing_data_reduction 'SAINT 7.46A (Bruker-AXS, 2015)'
_computing_molecular_graphics 'Bruker SHELXTL'
_computing_publication_material 'Bruker SHELXTL'
_computing_structure_refinement 'SHELXL-2018/3 (Sheldrick, 2018)'
_computing_structure_solution 'SHELXT 2014/5 (Sheldrick, 2014)'
_diffrn_ambient_temperature 100(2)
_diffrn_measured_fraction_theta_full 1.000
_diffrn_measured_fraction_theta_max 1.000
_diffrn_measurement_device_type 'Bruker PHOTON100'
_diffrn_measurement_method '\f and \w scans'
_diffrn_radiation_type MoK\a
_diffrn_radiation_wavelength 0.71073
_diffrn_reflns_av_R_equivalents 0.1786
_diffrn_reflns_av_unetI/netI 0.0573
_diffrn_reflns_Laue_measured_fraction_full 1.000
_diffrn_reflns_Laue_measured_fraction_max 1.000
_diffrn_reflns_limit_h_max 17
_diffrn_reflns_limit_h_min -17
_diffrn_reflns_limit_k_max 12
_diffrn_reflns_limit_k_min -12
_diffrn_reflns_limit_l_max 20
_diffrn_reflns_limit_l_min -20
_diffrn_reflns_number 32732
_diffrn_reflns_point_group_measured_fraction_full 1.000
_diffrn_reflns_point_group_measured_fraction_max 1.000
_diffrn_reflns_theta_full 25.242
_diffrn_reflns_theta_max 26.731
_diffrn_reflns_theta_min 2.019
_diffrn_source 'I\mS micro-focus sealed tube, multilayer optics'
_exptl_absorpt_coefficient_mu 6.231
_exptl_absorpt_correction_T_max 0.7455
_exptl_absorpt_correction_T_min 0.5213
_exptl_absorpt_correction_type multi-scan
_exptl_absorpt_process_details 'SADABS (Sheldrick, 2009)'
_exptl_crystal_colour yellow
_exptl_crystal_density_diffrn 2.373
_exptl_crystal_density_method 'not measured'
_exptl_crystal_description block
_exptl_crystal_F_000 1520
_exptl_crystal_preparation Luminescent
_exptl_crystal_recrystallization_method 'Re-crystallisation from solvent: acetonitrile'
_exptl_crystal_size_max 0.142
_exptl_crystal_size_mid 0.041
_exptl_crystal_size_min 0.035
_refine_diff_density_max 2.771
_refine_diff_density_min -1.159
_refine_diff_density_rms 0.234
_refine_ls_extinction_method none
_refine_ls_goodness_of_fit_ref 1.044
_refine_ls_hydrogen_treatment constr
_refine_ls_matrix_type full
_refine_ls_number_parameters 138
_refine_ls_number_reflns 2411
_refine_ls_number_restraints 0
_refine_ls_restrained_S_all 1.044
_refine_ls_R_factor_all 0.0734
_refine_ls_R_factor_gt 0.0411
_refine_ls_shift/su_max 0.000
_refine_ls_shift/su_mean 0.000
_refine_ls_structure_factor_coef Fsqd
_refine_ls_weighting_details 'w=1/[\s^2^(Fo^2^)+(0.0307P)^2^+19.2997P] where P=(Fo^2^+2Fc^2^)/3'
_refine_ls_weighting_scheme calc
_refine_ls_wR_factor_gt 0.0819
_refine_ls_wR_factor_ref 0.0954
_reflns_Friedel_coverage 0.000
_reflns_number_gt 1676
_reflns_number_total 2411
_reflns_threshold_expression 'I > 2\s(I)'
_cod_data_source_file d2dt01999j2.cif
_cod_data_source_block 3D_Eu3-PyPzHCl3
_cod_database_code 7711124
_shelx_shelxl_version_number 2018/3
_shelx_space_group_comment
; 
The symmetry employed for this shelxl refinement is uniquely defined 
by the following loop, which should always be used as a source of 
symmetry information in preference to the above space-group names. 
They are only intended as comments. 
;
_shelx_estimated_absorpt_t_min 0.472
_shelx_estimated_absorpt_t_max 0.811
_exptl_absorpt_special_details
;
Semi-empirical absorption corrections were performed by utilizing
the redundancy of the data to analyse equivalent intensities in
terms of a multipolar spherical harmonic expansion and
compensating for it.
;

loop_
_space_group_symop_operation_xyz
'x, y, z'
'-x+1/2, -y, z'
'-x, y, -z+1/2'
'x+1/2, -y, -z+1/2'
'-x, -y, -z'
'x-1/2, y, -z'
'x, -y, z-1/2'
'-x-1/2, y, z-1/2'

loop_
_atom_site_label
_atom_site_type_symbol
_atom_site_fract_x
_atom_site_fract_y
_atom_site_fract_z
_atom_site_U_iso_or_equiv
_atom_site_adp_type
_atom_site_occupancy
_atom_site_site_symmetry_order
_atom_site_calc_flag
_atom_site_refinement_flags_posn
_atom_site_refinement_flags_adp
_atom_site_refinement_flags_occupancy
_atom_site_disorder_assembly
_atom_site_disorder_group
Eu1 Eu 0.65940(3) 0.82000(4) 0.23988(2) 0.01348(13) Uani 1 1 d . . . . .
Cl1 Cl 0.500000 0.6478(2) 0.250000 0.0148(5) Uani 1 2 d S T P . .
Cl2 Cl 0.750000 1.000000 0.34046(15) 0.0190(6) Uani 1 2 d S T P . .
Cl3 Cl 0.500000 0.9876(2) 0.250000 0.0193(6) Uani 1 2 d S T P . .
Cl4 Cl 0.80707(16) 0.65668(19) 0.22628(11) 0.0223(4) Uani 1 1 d . . . . .
Cl5 Cl 0.750000 1.000000 0.13907(15) 0.0242(7) Uani 1 2 d S T P . .
N2 N 0.6491(5) 0.5826(6) 0.3857(4) 0.0187(15) Uani 1 1 d . . . . .
H2A H 0.650006 0.527524 0.344092 0.022 Uiso 1 1 calc R U . . .
N1 N 0.6138(5) 0.2418(6) 0.5917(4) 0.0184(15) Uani 1 1 d . . . . .
N3 N 0.6615(6) 0.7145(6) 0.3791(4) 0.0205(15) Uani 1 1 d . . . . .
C2 C 0.5870(6) 0.1497(9) 0.5360(5) 0.0204(19) Uani 1 1 d . . . . .
H2 H 0.575093 0.061327 0.553285 0.024 Uiso 1 1 calc R U . . .
C3 C 0.5766(6) 0.1814(8) 0.4545(4) 0.0180(17) Uani 1 1 d . . . . .
H3 H 0.559047 0.114615 0.416320 0.022 Uiso 1 1 calc R U . . .
C1 C 0.6273(6) 0.3661(9) 0.5670(5) 0.0188(18) Uani 1 1 d . . . . .
H1 H 0.644161 0.431474 0.606316 0.023 Uiso 1 1 calc R U . . .
C6 C 0.6352(5) 0.5445(8) 0.4641(5) 0.0165(17) Uani 1 1 d . . . . .
C8 C 0.6568(6) 0.7602(8) 0.4552(4) 0.0188(17) Uani 1 1 d . . . . .
H8 H 0.663803 0.850749 0.469859 0.023 Uiso 1 1 calc R U . . .
C4 C 0.5915(6) 0.3093(8) 0.4283(4) 0.0182(17) Uani 1 1 d . . . . .
H4 H 0.584047 0.332003 0.372364 0.022 Uiso 1 1 calc R U . . .
C7 C 0.6401(6) 0.6574(8) 0.5107(4) 0.0176(18) Uani 1 1 d . . . . .
H7 H 0.633591 0.664188 0.568230 0.021 Uiso 1 1 calc R U . . .
C5 C 0.6176(6) 0.4043(8) 0.4853(5) 0.0184(17) Uani 1 1 d . . . . .

loop_
_atom_site_aniso_label
_atom_site_aniso_U_11
_atom_site_aniso_U_22
_atom_site_aniso_U_33
_atom_site_aniso_U_23
_atom_site_aniso_U_13
_atom_site_aniso_U_12
Eu1 0.0155(2) 0.0137(2) 0.01127(18) -0.00034(14) 0.00017(16) -0.00090(18)
Cl1 0.0136(12) 0.0103(12) 0.0204(12) 0.000 -0.0027(11) 0.000
Cl2 0.0255(16) 0.0196(15) 0.0120(11) 0.000 0.000 -0.0036(12)
Cl3 0.0151(13) 0.0112(12) 0.0314(14) 0.000 -0.0024(12) 0.000
Cl4 0.0257(11) 0.0243(11) 0.0168(9) -0.0037(7) -0.0014(8) 0.0065(9)
Cl5 0.0339(18) 0.0257(16) 0.0131(12) 0.000 0.000 -0.0151(14)
N2 0.027(4) 0.018(3) 0.011(3) 0.004(2) -0.003(3) -0.002(3)
N1 0.016(4) 0.019(4) 0.020(3) 0.001(3) 0.000(3) 0.003(3)
N3 0.031(4) 0.020(4) 0.011(3) 0.003(2) -0.002(3) -0.010(3)
C2 0.016(4) 0.028(5) 0.017(4) 0.001(3) 0.004(3) 0.007(4)
C3 0.014(4) 0.023(4) 0.017(4) -0.005(3) -0.003(3) -0.001(4)
C1 0.016(4) 0.025(4) 0.015(4) 0.000(3) 0.000(3) 0.003(4)
C6 0.005(4) 0.028(5) 0.017(4) 0.002(3) 0.000(3) 0.004(3)
C8 0.018(4) 0.021(4) 0.017(4) 0.001(3) 0.004(4) 0.000(4)
C4 0.015(4) 0.026(5) 0.013(3) 0.003(3) 0.003(3) -0.001(4)
C7 0.014(4) 0.027(5) 0.012(3) 0.000(3) -0.001(3) 0.001(4)
C5 0.015(4) 0.022(4) 0.018(4) 0.003(3) 0.001(3) -0.001(4)

loop_
_atom_type_symbol
_atom_type_description
_atom_type_scat_dispersion_real
_atom_type_scat_dispersion_imag
_atom_type_scat_source
C C 0.0033 0.0016 'International Tables Vol C Tables 4.2.6.8 and 6.1.1.4'
H H 0.0000 0.0000 'International Tables Vol C Tables 4.2.6.8 and 6.1.1.4'
N N 0.0061 0.0033 'International Tables Vol C Tables 4.2.6.8 and 6.1.1.4'
Cl Cl 0.1484 0.1585 'International Tables Vol C Tables 4.2.6.8 and 6.1.1.4'
Eu Eu -0.1578 3.6682 'International Tables Vol C Tables 4.2.6.8 and 6.1.1.4'

loop_
_geom_angle_atom_site_label_1
_geom_angle_atom_site_label_2
_geom_angle_atom_site_label_3
_geom_angle
_geom_angle_site_symmetry_1
_geom_angle_site_symmetry_3
_geom_angle_publ_flag
N3 Eu1 N1 138.8(2) . 7_565 ?
N3 Eu1 Cl4 78.57(18) . . ?
N1 Eu1 Cl4 87.35(16) 7_565 . ?
N3 Eu1 Cl2 74.37(15) . . ?
N1 Eu1 Cl2 146.33(15) 7_565 . ?
Cl4 Eu1 Cl2 96.91(5) . . ?
N3 Eu1 Cl5 144.95(16) . . ?
N1 Eu1 Cl5 72.72(15) 7_565 . ?
Cl4 Eu1 Cl5 91.02(5) . . ?
Cl2 Eu1 Cl5 73.82(6) . . ?
N3 Eu1 Cl3 102.33(18) . . ?
N1 Eu1 Cl3 90.81(16) 7_565 . ?
Cl4 Eu1 Cl3 177.98(5) . . ?
Cl2 Eu1 Cl3 85.08(3) . . ?
Cl5 Eu1 Cl3 89.22(4) . . ?
N3 Eu1 Cl1 72.05(16) . . ?
N1 Eu1 Cl1 73.59(15) 7_565 . ?
Cl4 Eu1 Cl1 102.39(6) . . ?
Cl2 Eu1 Cl1 136.67(4) . . ?
Cl5 Eu1 Cl1 142.95(4) . . ?
Cl3 Eu1 Cl1 76.27(6) . . ?
N3 Eu1 Eu1 86.71(18) . 3_655 ?
N1 Eu1 Eu1 80.27(16) 7_565 3_655 ?
Cl4 Eu1 Eu1 140.88(5) . 3_655 ?
Cl2 Eu1 Eu1 113.80(2) . 3_655 ?
Cl5 Eu1 Eu1 119.632(18) . 3_655 ?
Cl3 Eu1 Eu1 37.76(4) . 3_655 ?
Cl1 Eu1 Eu1 38.51(4) . 3_655 ?
N3 Eu1 Eu1 110.06(15) . 2_675 ?
N1 Eu1 Eu1 109.58(15) 7_565 2_675 ?
Cl4 Eu1 Eu1 94.96(5) . 2_675 ?
Cl2 Eu1 Eu1 36.88(4) . 2_675 ?
Cl5 Eu1 Eu1 36.94(4) . 2_675 ?
Cl3 Eu1 Eu1 86.44(4) . 2_675 ?
Cl1 Eu1 Eu1 162.54(4) . 2_675 ?
Eu1 Eu1 Eu1 124.157(10) 3_655 2_675 ?
Eu1 Cl1 Eu1 102.97(8) . 3_655 ?
Eu1 Cl2 Eu1 106.24(8) 2_675 . ?
Eu1 Cl3 Eu1 104.48(8) . 3_655 ?
Eu1 Cl5 Eu1 106.12(9) 2_675 . ?
N3 N2 C6 112.0(6) . . ?
N3 N2 H2A 124.0 . . ?
C6 N2 H2A 124.0 . . ?
C1 N1 C2 118.6(7) . . ?
C1 N1 Eu1 118.7(5) . 7_566 ?
C2 N1 Eu1 122.3(5) . 7_566 ?
C8 N3 N2 105.0(6) . . ?
C8 N3 Eu1 134.6(5) . . ?
N2 N3 Eu1 119.4(4) . . ?
N1 C2 C3 121.5(8) . . ?
N1 C2 H2 119.3 . . ?
C3 C2 H2 119.3 . . ?
C4 C3 C2 120.3(7) . . ?
C4 C3 H3 119.9 . . ?
C2 C3 H3 119.9 . . ?
N1 C1 C5 122.5(8) . . ?
N1 C1 H1 118.8 . . ?
C5 C1 H1 118.8 . . ?
N2 C6 C7 106.6(7) . . ?
N2 C6 C5 121.2(7) . . ?
C7 C6 C5 132.2(7) . . ?
N3 C8 C7 111.2(7) . . ?
N3 C8 H8 124.4 . . ?
C7 C8 H8 124.4 . . ?
C3 C4 C5 118.5(7) . . ?
C3 C4 H4 120.8 . . ?
C5 C4 H4 120.8 . . ?
C6 C7 C8 105.2(7) . . ?
C6 C7 H7 127.4 . . ?
C8 C7 H7 127.4 . . ?
C4 C5 C1 118.7(8) . . ?
C4 C5 C6 123.1(7) . . ?
C1 C5 C6 118.2(7) . . ?

loop_
_geom_bond_atom_site_label_1
_geom_bond_atom_site_label_2
_geom_bond_distance
_geom_bond_site_symmetry_2
_geom_bond_publ_flag
Eu1 N3 2.517(6) . ?
Eu1 N1 2.584(6) 7_565 ?
Eu1 Cl4 2.614(2) . ?
Eu1 Cl2 2.7471(15) . ?
Eu1 Cl5 2.7494(16) . ?
Eu1 Cl3 2.7616(16) . ?
Eu1 Cl1 2.7903(15) . ?
Eu1 Eu1 4.3665(8) 3_655 ?
Eu1 Eu1 4.3948(8) 2_675 ?
N2 N3 1.346(9) . ?
N2 C6 1.354(9) . ?
N2 H2A 0.8800 . ?
N1 C1 1.331(10) . ?
N1 C2 1.353(10) . ?
N3 C8 1.331(10) . ?
C2 C3 1.381(10) . ?
C2 H2 0.9500 . ?
C3 C4 1.375(11) . ?
C3 H3 0.9500 . ?
C1 C5 1.400(11) . ?
C1 H1 0.9500 . ?
C6 C7 1.373(11) . ?
C6 C5 1.476(12) . ?
C8 C7 1.398(11) . ?
C8 H8 0.9500 . ?
C4 C5 1.385(11) . ?
C4 H4 0.9500 . ?
C7 H7 0.9500 . ?
